data_7202468
loop_
_publ_author_name
'Pilar Garc\'ia'
'Slimane Dahaoui'
'Claudine Katan'
'Mohamed Souhassou'
'Claude Lecomte'

_publ_section_title
;
 On the accurate estimation of intermolecular interactions and charge
 transfer: the case of TTF-CA
;
_journal_name_full 'Faraday Discussions'
_journal_page_first 217
_journal_paper_doi 10.1039/b606642a
_journal_volume 135
_journal_year 2007
_chemical_formula_moiety 'C6 H4 S4'
_chemical_formula_sum 'C6 H4 S4'
_chemical_formula_weight 204.33
_chemical_name_common Tetrathiafulvalene
_chemical_name_systematic
;
Tetrathiafulvalene
;
_space_group_IT_number 2
_symmetry_cell_setting triclinic
_symmetry_space_group_name_Hall '-P 1'
_symmetry_space_group_name_H-M 'P -1'
_atom_sites_solution_hydrogens geom
_atom_sites_solution_primary direct
_atom_sites_solution_secondary difmap
_audit_creation_method SHELXL-97
_cell_angle_alpha 99.627(3)
_cell_angle_beta 95.906(3)
_cell_angle_gamma 101.083(3)
_cell_formula_units_Z 4
_cell_length_a 8.3101(3)
_cell_length_b 12.7800(3)
_cell_length_c 7.95820(10)
_cell_measurement_reflns_used 6959
_cell_measurement_temperature 100(2)
_cell_measurement_theta_max 35.78
_cell_measurement_theta_min 2.82
_cell_volume 809.74(4)
_computing_cell_refinement 'CrysAlis RED (Oxford Diffraction)'
_computing_data_collection 'CrysAlis CCD (Oxford Diffraction)'
_computing_data_reduction 'CrysAlis RED (Oxford Diffraction)'
_computing_molecular_graphics 'ORTEP (Farrugia, 1997'
_computing_publication_material 'WingX (Farrugia, 1999)'
_computing_structure_refinement 'MOLLY (Hansen and Coppens, 1978)'
_computing_structure_solution 'SHELXL-97 (Sheldrick, 1997)'
_diffrn_ambient_temperature 100(2)
_diffrn_measured_fraction_theta_full 0.922
_diffrn_measured_fraction_theta_max 0.922
_diffrn_measurement_device_type 'Xcalibur-Oxford Diffraction'
_diffrn_measurement_method '/w scan'
_diffrn_radiation_monochromator graphite
_diffrn_radiation_source 'fine-focus sealed tube'
_diffrn_radiation_type MoK\a
_diffrn_radiation_wavelength 0.71073
_diffrn_reflns_av_R_equivalents 0.0000
_diffrn_reflns_av_sigmaI/netI 0.0978
_diffrn_reflns_limit_h_max 13
_diffrn_reflns_limit_h_min -13
_diffrn_reflns_limit_k_max 20
_diffrn_reflns_limit_k_min -21
_diffrn_reflns_limit_l_max 13
_diffrn_reflns_limit_l_min 0
_diffrn_reflns_number 6959
_diffrn_reflns_theta_full 35.78
_diffrn_reflns_theta_max 35.78
_diffrn_reflns_theta_min 2.82
_exptl_absorpt_coefficient_mu 1.087
_exptl_absorpt_correction_T_max 0.90
_exptl_absorpt_correction_T_min 0.85
_exptl_absorpt_correction_type numerical
_exptl_absorpt_process_details 'de Titta, 1985'
_exptl_crystal_colour brown
_exptl_crystal_density_diffrn 1.676
_exptl_crystal_density_method 'not measured'
_exptl_crystal_description prismatic
_exptl_crystal_F_000 416
_exptl_crystal_size_max 0.25
_exptl_crystal_size_mid 0.11
_exptl_crystal_size_min 0.10
_refine_diff_density_max 0.268
_refine_diff_density_min -0.324
_refine_diff_density_rms 0.06
_refine_ls_extinction_method none
_refine_ls_goodness_of_fit_ref 0.9
_refine_ls_hydrogen_treatment mixed
_refine_ls_matrix_type full
_refine_ls_number_parameters 275
_refine_ls_number_reflns 6959
_refine_ls_number_restraints 0
_refine_ls_restrained_S_all 0.82
_refine_ls_R_factor_all 0.0740
_refine_ls_R_factor_gt 0.0142
_refine_ls_shift/su_max 0.1
_refine_ls_shift/su_mean 0.02
_refine_ls_structure_factor_coef F
_refine_ls_weighting_details 'calc w=1/sig^2'
_refine_ls_weighting_scheme calc
_refine_ls_wR_factor_gt 0.0112
_refine_ls_wR_factor_ref 0.0190
_reflns_number_gt 4893
_reflns_number_total 6959
_reflns_threshold_expression >3sigma(I)
_cod_data_source_file b606642a.txt
_cod_data_source_block ttf
_cod_database_code 7202468

loop_
_symmetry_equiv_pos_as_xyz
'x, y, z'
'-x, -y, -z'

loop_
_atom_site_label
_atom_site_type_symbol
_atom_site_fract_x
_atom_site_fract_y
_atom_site_fract_z
_atom_site_U_iso_or_equiv
_atom_site_adp_type
_atom_site_occupancy
_atom_site_symmetry_multiplicity
_atom_site_calc_flag
_atom_site_refinement_flags
_atom_site_disorder_assembly
_atom_site_disorder_group
C11 C 0.96630(9) 0.47644(6) 0.06112(10) 0.01600(13) Uani 1 1 d . . .
S11 S 0.94046(3) 0.336119(16) 0.05998(3) 0.01993(4) Uani 1 1 d . . .
S12 S 0.89514(3) 0.550060(18) 0.23534(3) 0.02165(4) Uani 1 1 d . . .
C12 C 0.86608(11) 0.34356(7) 0.25751(12) 0.02260(17) Uani 1 1 d . . .
H12 H 0.8468(13) 0.2832(9) 0.3019(14) 0.026(3) Uiso 1 1 d . . .
C13 C 0.84581(11) 0.43905(8) 0.33615(12) 0.02298(17) Uani 1 1 d . . .
H13 H 0.8103(13) 0.4514(9) 0.4377(15) 0.029(3) Uiso 1 1 d . . .
C21 C 0.50043(9) 0.53320(6) 0.44272(10) 0.01651(14) Uani 1 1 d . . .
S21 S 0.38053(3) 0.494704(19) 0.23822(3) 0.02583(5) Uani 1 1 d . . .
S22 S 0.61992(3) 0.666623(17) 0.48640(3) 0.02307(5) Uani 1 1 d . . .
C22 C 0.45386(11) 0.61645(8) 0.17239(13) 0.02267(17) Uani 1 1 d . . .
H22 H 0.4140(14) 0.6225(9) 0.0659(15) 0.034(3) Uiso 1 1 d . . .
C23 C 0.56125(11) 0.69337(7) 0.28368(12) 0.02221(16) Uani 1 1 d . . .
H23 H 0.6058(14) 0.7563(9) 0.2613(15) 0.034(3) Uiso 1 1 d . . .
C31 C 0.94376(9) 0.02658(6) 0.53059(11) 0.01621(13) Uani 1 1 d . . .
S31 S 0.96970(3) 0.168747(17) 0.55982(3) 0.02030(4) Uani 1 1 d . . .
S32 S 0.75958(3) -0.040170(18) 0.59214(3) 0.02246(4) Uani 1 1 d . . .
C32 C 0.77672(12) 0.17099(8) 0.62695(13) 0.02540(18) Uani 1 1 d . . .
H32 H 0.7486(14) 0.2346(9) 0.6492(15) 0.030(3) Uiso 1 1 d . . .
C33 C 0.68279(12) 0.07728(8) 0.64141(13) 0.02581(18) Uani 1 1 d . . .
H33 H 0.5794(14) 0.0668(9) 0.6746(15) 0.035(3) Uiso 1 1 d . . .
C41 C 0.55905(9) -0.02920(6) 1.00129(10) 0.01609(13) Uani 1 1 d . . .
S41 S 0.52767(3) -0.163817(17) 0.88785(3) 0.02184(4) Uani 1 1 d . . .
S42 S 0.75828(3) 0.022743(19) 1.11787(3) 0.02425(5) Uani 1 1 d . . .
C42 C 0.72869(11) -0.17802(7) 0.95014(12) 0.02220(16) Uani 1 1 d . . .
H42 H 0.7541(14) -0.2401(9) 0.9101(15) 0.031(3) Uiso 1 1 d . . .
C43 C 0.83183(11) -0.09473(8) 1.05334(12) 0.02155(16) Uani 1 1 d . . .
H43 H 0.9384(13) -0.0932(9) 1.0941(14) 0.028(3) Uiso 1 1 d . . .

loop_
_atom_site_aniso_label
_atom_site_aniso_U_11
_atom_site_aniso_U_22
_atom_site_aniso_U_33
_atom_site_aniso_U_23
_atom_site_aniso_U_13
_atom_site_aniso_U_12
C11 0.0168(3) 0.0130(3) 0.0182(4) 0.0013(3) 0.0008(3) 0.0055(2)
S11 0.02405(9) 0.01313(8) 0.02295(10) 0.00330(7) 0.00219(8) 0.00552(7)
S12 0.02763(10) 0.01751(9) 0.02180(11) 0.00248(8) 0.00810(8) 0.00834(8)
C12 0.0231(4) 0.0209(4) 0.0237(4) 0.0090(3) 0.0013(3) 0.0014(3)
C13 0.0229(4) 0.0263(4) 0.0208(4) 0.0072(3) 0.0057(3) 0.0041(3)
C21 0.0162(3) 0.0152(3) 0.0156(3) -0.0009(3) 0.0033(3) 0.0001(2)
S21 0.02826(11) 0.02428(11) 0.01863(10) 0.00313(8) -0.00357(8) -0.00536(8)
S22 0.03005(11) 0.01612(9) 0.01805(10) 0.00057(7) 0.00331(8) -0.00486(8)
C22 0.0222(4) 0.0256(4) 0.0224(4) 0.0081(3) 0.0033(3) 0.0074(3)
C23 0.0255(4) 0.0186(4) 0.0250(4) 0.0075(3) 0.0069(3) 0.0060(3)
C31 0.0167(3) 0.0129(3) 0.0178(4) 0.0051(3) -0.0008(3) 0.0002(2)
S31 0.02140(9) 0.01296(8) 0.02570(11) 0.00496(7) -0.00034(8) 0.00247(7)
S32 0.01963(9) 0.01946(9) 0.02830(12) 0.00788(8) 0.00515(8) 0.00036(7)
C32 0.0294(4) 0.0222(4) 0.0247(5) 0.0000(3) 0.0042(3) 0.0094(3)
C33 0.0243(4) 0.0293(5) 0.0246(5) 0.0025(4) 0.0079(3) 0.0074(3)
C41 0.0155(3) 0.0166(3) 0.0150(3) 0.0015(3) 0.0028(3) 0.0016(2)
S41 0.01797(9) 0.01752(9) 0.02712(11) -0.00196(8) 0.00239(8) 0.00250(7)
S42 0.01691(9) 0.02477(11) 0.02648(12) -0.00370(9) -0.00320(8) 0.00402(7)
C42 0.0239(4) 0.0209(4) 0.0248(4) 0.0069(3) 0.0046(3) 0.0092(3)
C43 0.0197(4) 0.0269(4) 0.0209(4) 0.0082(3) 0.0025(3) 0.0091(3)

loop_
_atom_type_symbol
_atom_type_description
_atom_type_scat_dispersion_real
_atom_type_scat_dispersion_imag
_atom_type_scat_source
C C 0.0033 0.0016 'International Tables Vol C Tables 4.2.6.8 and 6.1.1.4'
H H 0.0000 0.0000 'International Tables Vol C Tables 4.2.6.8 and 6.1.1.4'
S S 0.1246 0.1234 'International Tables Vol C Tables 4.2.6.8 and 6.1.1.4'

loop_
_geom_angle_atom_site_label_1
_geom_angle_atom_site_label_2
_geom_angle_atom_site_label_3
_geom_angle
_geom_angle_site_symmetry_1
_geom_angle_site_symmetry_3
_geom_angle_publ_flag
C11 C11 S12 122.55(8) 2_765 . ?
C11 C11 S11 122.90(8) 2_765 . ?
S12 C11 S11 114.55(4) . . ?
C12 S11 C11 94.56(4) . . ?
C13 S12 C11 94.53(4) . . ?
C13 C12 S11 118.14(7) . . ?
C13 C12 H12 123.6(7) . . ?
S11 C12 H12 118.2(7) . . ?
C12 C13 S12 117.97(7) . . ?
C12 C13 H13 124.9(7) . . ?
S12 C13 H13 117.1(7) . . ?
C21 C21 S21 122.94(8) 2_666 . ?
C21 C21 S22 122.64(8) 2_666 . ?
S21 C21 S22 114.42(5) . . ?
C22 S21 C21 94.95(4) . . ?
C23 S22 C21 94.77(4) . . ?
C23 C22 S21 117.74(7) . . ?
C23 C22 H22 125.1(7) . . ?
S21 C22 H22 117.1(7) . . ?
C22 C23 S22 118.05(7) . . ?
C22 C23 H23 124.0(8) . . ?
S22 C23 H23 117.9(8) . . ?
C31 C31 S32 122.63(8) 2_756 . ?
C31 C31 S31 122.86(8) 2_756 . ?
S32 C31 S31 114.50(5) . . ?
C32 S31 C31 94.71(4) . . ?
C33 S32 C31 94.72(4) . . ?
C33 C32 S31 117.85(8) . . ?
C33 C32 H32 124.6(7) . . ?
S31 C32 H32 117.5(7) . . ?
C32 C33 S32 118.04(8) . . ?
C32 C33 H33 126.9(7) . . ?
S32 C33 H33 115.1(7) . . ?
C41 C41 S42 122.71(8) 2_657 . ?
C41 C41 S41 122.81(8) 2_657 . ?
S42 C41 S41 114.48(4) . . ?
C42 S41 C41 94.78(4) . . ?
C43 S42 C41 94.81(4) . . ?
C43 C42 S41 118.02(7) . . ?
C43 C42 H42 124.7(8) . . ?
S41 C42 H42 117.2(8) . . ?
C42 C43 S42 117.90(7) . . ?
C42 C43 H43 125.6(7) . . ?
S42 C43 H43 116.5(7) . . ?

loop_
_geom_bond_atom_site_label_1
_geom_bond_atom_site_label_2
_geom_bond_distance
_geom_bond_site_symmetry_2
_geom_bond_publ_flag
C11 C11 1.3419(16) 2_765 ?
C11 S12 1.7617(8) . ?
C11 S11 1.7631(8) . ?
S11 C12 1.7421(10) . ?
S12 C13 1.7461(9) . ?
C12 C13 1.3246(13) . ?
C12 H12 0.895(11) . ?
C13 H13 0.888(11) . ?
C21 C21 1.3450(16) 2_666 ?
C21 S21 1.7588(8) . ?
C21 S22 1.7591(8) . ?
S21 C22 1.7437(9) . ?
S22 C23 1.7447(10) . ?
C22 C23 1.3252(13) . ?
C22 H22 0.899(11) . ?
C23 H23 0.873(11) . ?
C31 C31 1.3414(16) 2_756 ?
C31 S32 1.7613(8) . ?
C31 S31 1.7606(8) . ?
S31 C32 1.7455(10) . ?
S32 C33 1.7427(10) . ?
C32 C33 1.3274(14) . ?
C32 H32 0.883(11) . ?
C33 H33 0.917(11) . ?
C41 C41 1.3428(16) 2_657 ?
C41 S42 1.7601(8) . ?
C41 S41 1.7614(8) . ?
S41 C42 1.7451(9) . ?
S42 C43 1.7466(9) . ?
C42 C43 1.3244(13) . ?
C42 H42 0.877(11) . ?
C43 H43 0.906(11) . ?
